data_7248541
loop_
_publ_author_name
'Mamleev, Kamil'
'\<Cejka, Jan'
'Eigner, V\'aclav'
'Krupi\<cka, Martin'
'Dvo\<r\'akov\'a, Hana'
'Lhot\'ak, Pavel'

_publ_section_title
;
 Reactivity of phenoxathiin-based thiacalixarenes towards C-nucleophiles
;
_journal_issue 19
_journal_name_full 'RSC Advances'
_journal_page_first 13463
_journal_page_last 13473
_journal_paper_doi 10.1039/D4RA02524E
_journal_volume 14
_journal_year 2024
_chemical_formula_moiety 'C38 H36 O3 S'
_chemical_formula_sum 'C38 H36 O3 S'
_chemical_formula_weight 572.77
_space_group_IT_number 14
_space_group_name_Hall '-P 2ybc'
_space_group_name_H-M_alt 'P 1 21/c 1'
_symmetry_cell_setting monoclinic
_symmetry_space_group_name_Hall '-P 2ybc'
_symmetry_space_group_name_H-M 'P 1 21/c 1'
_atom_sites_solution_hydrogens difmap
_atom_sites_solution_primary other
_audit_update_record
;
2024-02-29 deposited with the CCDC.	2024-04-16 downloaded from the CCDC.
;
_cell_angle_alpha 90
_cell_angle_beta 102.9341(11)
_cell_angle_gamma 90
_cell_formula_units_Z 4
_cell_length_a 11.99070(12)
_cell_length_b 11.76474(11)
_cell_length_c 21.9240(3)
_cell_measurement_reflns_used 11049
_cell_measurement_temperature 120
_cell_measurement_theta_max 67.62
_cell_measurement_theta_min 3.76
_cell_volume 3014.29(6)
_computing_cell_refinement
; 
 CrysAlisPro (Rigaku Oxford Diffraction, 2017) 
;
_computing_data_collection 'Gemini, (Oxford Diffraction, 2006)'
_computing_data_reduction
; 
 CrysAlisPro (Rigaku Oxford Diffraction, 2017) 
;
_computing_molecular_graphics 'CAMERON (Watkin et al., 1996)'
_computing_publication_material 'CRYSTALS (Betteridge et al., 2003)'
_computing_structure_refinement 'CRYSTALS (Betteridge et al., 2003)'
_computing_structure_solution 'Superflip (Palatinus & Chapuis, 2007)'
_diffrn_ambient_pressure 101
_diffrn_ambient_temperature 120
_diffrn_measured_fraction_theta_full 0.999
_diffrn_measured_fraction_theta_max 0.992
_diffrn_measurement_device Area
_diffrn_measurement_device_type 'Oxford Diffraction Gemini'
_diffrn_measurement_method '\f & \w scans'
_diffrn_radiation_monochromator graphite
_diffrn_radiation_type 'Cu K\a'
_diffrn_radiation_wavelength 1.54184
_diffrn_reflns_av_R_equivalents 0.022
_diffrn_reflns_av_unetI/netI 0.033
_diffrn_reflns_limit_h_max 13
_diffrn_reflns_limit_h_min -14
_diffrn_reflns_limit_k_max 14
_diffrn_reflns_limit_k_min -13
_diffrn_reflns_limit_l_max 26
_diffrn_reflns_limit_l_min -26
_diffrn_reflns_number 16840
_diffrn_reflns_theta_full 66.235
_diffrn_reflns_theta_max 67.587
_diffrn_reflns_theta_min 3.782
_diffrn_standards_number 0
_exptl_absorpt_coefficient_mu 1.237
_exptl_absorpt_correction_T_max 0.85
_exptl_absorpt_correction_T_min 0.62
_exptl_absorpt_correction_type analytical
_exptl_absorpt_process_details
; 
 Analytical Absorption (De Meulenaer & Tompa, 1965) 
;
_exptl_crystal_colour colorless
_exptl_crystal_density_diffrn 1.262
_exptl_crystal_density_meas ?
_exptl_crystal_density_method 'not measured'
_exptl_crystal_description prism
_exptl_crystal_F_000 1216
_exptl_crystal_size_max 0.502
_exptl_crystal_size_mid 0.385
_exptl_crystal_size_min 0.135
_refine_diff_density_max 0.34
_refine_diff_density_min -0.38
_refine_ls_extinction_coef 71(8)
_refine_ls_extinction_method 'Larson (1970), Equation 22'
_refine_ls_goodness_of_fit_ref 0.9799
_refine_ls_hydrogen_treatment constr
_refine_ls_matrix_type full
_refine_ls_number_parameters 380
_refine_ls_number_reflns 5403
_refine_ls_number_restraints 0
_refine_ls_R_factor_all 0.0348
_refine_ls_R_factor_gt 0.0327
_refine_ls_shift/su_max 0.0010493
_refine_ls_shift/su_mean 0.0000608
_refine_ls_structure_factor_coef Fsqd
_refine_ls_weighting_details
;
 Method= Modified Sheldrick 
 w=1/[\s^2^(F^2^) + ( 0.06P)^2^ + 1.21P] 
 ,where P=(max(Fo^2^,0) + 2Fc^2^)/3 
;
_refine_ls_weighting_scheme calc
_refine_ls_wR_factor_all 0.0923
_refine_ls_wR_factor_gt 0.0898
_refine_ls_wR_factor_ref 0.0923
_reflns_limit_h_max 13
_reflns_limit_h_min -14
_reflns_limit_k_max 14
_reflns_limit_k_min 0
_reflns_limit_l_max 26
_reflns_limit_l_min 0
_reflns_number_gt 5036
_reflns_number_total 5403
_reflns_threshold_expression I>2.0\s(I)
_oxford_diffrn_Wilson_B_factor 1.60
_oxford_diffrn_Wilson_scale 0.06
_oxford_refine_ls_r_factor_ref 0.0348
_oxford_refine_ls_scale 4.30(6)
_oxford_reflns_number_all 5403
_cod_data_source_file d4ra02524e2.cif
_cod_data_source_block 12_KM129_16
_cod_depositor_comments
;
The following automatic conversions were performed:

data item '_exptl_crystal_density_meas' value 'not measured' was
changed to '?' -- the value is perceived as not measured.

Automatic conversion script
Id: cif_fix_values 8170 2020-07-09 18:12:32Z antanas 
;
_cod_original_cell_volume 3014.30(6)
_cod_original_sg_symbol_Hall '-P 2ybc '
_cod_original_sg_symbol_H-M 'P 21/c '
_cod_database_code 7248541
_oxford_refine_reflns_threshold_expression I>-3.0\s(I)
_oxford_refine_ls_r_factor_all 0.0348
_oxford_refine_ls_wr_factor_all 0.0923

loop_
_symmetry_equiv_pos_as_xyz
x,y,z
-x,-y,-z
x,-y+1/2,z+1/2
-x,y+1/2,-z+1/2

loop_
_atom_site_label
_atom_site_type_symbol
_atom_site_fract_x
_atom_site_fract_y
_atom_site_fract_z
_atom_site_U_iso_or_equiv
_atom_site_occupancy
_atom_site_adp_type
_atom_site_refinement_flags_posn
_atom_site_refinement_flags_adp
_atom_site_refinement_flags_occupancy
_atom_site_disorder_assembly
_atom_site_disorder_group
_atom_site_attached_hydrogens
C1 C 0.08310(10) 0.77815(10) 0.53897(6) 0.0168 1.0000 Uani . . . . . .
O2 O 0.15749(7) 0.71308(7) 0.51411(4) 0.0176 1.0000 Uani . . . . . .
C3 C 0.24279(10) 0.64981(10) 0.55269(6) 0.0159 1.0000 Uani . . . . . .
C4 C 0.27358(10) 0.55220(10) 0.52323(6) 0.0161 1.0000 Uani . . . . . .
C5 C 0.35109(10) 0.47770(10) 0.56031(6) 0.0168 1.0000 Uani . . . . . .
C6 C 0.39974(10) 0.50643(11) 0.62231(6) 0.0182 1.0000 Uani . . . . . .
C7 C 0.37997(10) 0.60735(11) 0.65090(6) 0.0168 1.0000 Uani . . . . . .
C8 C 0.29585(10) 0.68029(10) 0.61444(6) 0.0163 1.0000 Uani . . . . . .
S9 S 0.26195(2) 0.82101(3) 0.633871(14) 0.0186 1.0000 Uani . . . . . .
C10 C 0.11702(11) 0.82633(10) 0.59752(6) 0.0174 1.0000 Uani . . . . . .
C11 C 0.04257(11) 0.88890(11) 0.62527(6) 0.0187 1.0000 Uani . . . . . .
C12 C -0.06859(11) 0.90822(11) 0.59210(6) 0.0188 1.0000 Uani . . . . . .
C13 C -0.09987(11) 0.86373(11) 0.53136(6) 0.0188 1.0000 Uani . . . . . .
C14 C -0.02771(11) 0.79845(11) 0.50325(6) 0.0181 1.0000 Uani . . . . . .
C15 C 0.22781(10) 0.53250(11) 0.45509(6) 0.0181 1.0000 Uani . . . . . .
C16 C 0.16570(11) 0.43511(12) 0.43324(7) 0.0236 1.0000 Uani . . . . . .
C17 C 0.13073(13) 0.41486(13) 0.36946(7) 0.0316 1.0000 Uani . . . . . .
C18 C 0.15840(14) 0.49045(15) 0.32690(7) 0.0349 1.0000 Uani . . . . . .
C19 C 0.21992(14) 0.58805(14) 0.34809(7) 0.0330 1.0000 Uani . . . . . .
C20 C 0.25410(12) 0.60965(12) 0.41174(6) 0.0239 1.0000 Uani . . . . . .
C21 C 0.39086(10) 0.36888(11) 0.53700(6) 0.0177 1.0000 Uani . . . . . .
C22 C 0.43449(10) 0.36432(11) 0.48298(6) 0.0194 1.0000 Uani . . . . . .
C23 C 0.48169(11) 0.26449(12) 0.46656(6) 0.0226 1.0000 Uani . . . . . .
C24 C 0.48481(12) 0.16749(11) 0.50281(7) 0.0252 1.0000 Uani . . . . . .
C25 C 0.43838(12) 0.16963(11) 0.55537(7) 0.0258 1.0000 Uani . . . . . .
C26 C 0.39293(11) 0.27023(11) 0.57258(6) 0.0223 1.0000 Uani . . . . . .
C27 C 0.45223(11) 0.63273(11) 0.71725(6) 0.0205 1.0000 Uani . . . . . .
C28 C 0.37522(14) 0.63078(15) 0.76480(7) 0.0342 1.0000 Uani . . . . . .
C29 C 0.51768(11) 0.74542(12) 0.71799(6) 0.0243 1.0000 Uani . . . . . .
C30 C 0.54495(13) 0.54275(13) 0.73885(7) 0.0313 1.0000 Uani . . . . . .
O31 O 0.27106(8) 0.84051(9) 0.69934(5) 0.0296 1.0000 Uani . . . . . .
O32 O 0.32337(8) 0.89684(8) 0.60158(5) 0.0263 1.0000 Uani . . . . . .
C33 C -0.15618(11) 0.97214(11) 0.62058(6) 0.0207 1.0000 Uani . . . . . .
C34 C -0.24584(12) 0.88639(13) 0.63143(7) 0.0282 1.0000 Uani . . . . . .
C35 C -0.21406(15) 1.06562(14) 0.57599(8) 0.0364 1.0000 Uani . . . . . .
C36 C -0.10043(12) 1.02756(13) 0.68320(7) 0.0291 1.0000 Uani . . . . . .
C37 C -0.07129(10) 0.75441(11) 0.43870(6) 0.0196 1.0000 Uani . . . . . .
C38 C -0.13119(11) 0.82788(13) 0.39284(6) 0.0250 1.0000 Uani . . . . . .
C39 C -0.17802(12) 0.78821(15) 0.33276(7) 0.0329 1.0000 Uani . . . . . .
C40 C -0.16750(13) 0.67490(16) 0.31827(7) 0.0356 1.0000 Uani . . . . . .
C41 C -0.10829(12) 0.60106(15) 0.36348(7) 0.0331 1.0000 Uani . . . . . .
C42 C -0.05932(11) 0.64064(12) 0.42310(7) 0.0247 1.0000 Uani . . . . . .
H61 H 0.4532 0.4547 0.6454 0.0192 1.0000 Uiso R . . . . .
H111 H 0.0719 0.9175 0.6668 0.0226 1.0000 Uiso R . . . . .
H131 H -0.1757 0.8771 0.5060 0.0231 1.0000 Uiso R . . . . .
H161 H 0.1491 0.3798 0.4621 0.0290 1.0000 Uiso R . . . . .
H171 H 0.0861 0.3482 0.3562 0.0372 1.0000 Uiso R . . . . .
H181 H 0.1351 0.4761 0.2818 0.0398 1.0000 Uiso R . . . . .
H191 H 0.2390 0.6429 0.3181 0.0407 1.0000 Uiso R . . . . .
H201 H 0.2995 0.6781 0.4277 0.0294 1.0000 Uiso R . . . . .
H221 H 0.4342 0.4314 0.4587 0.0225 1.0000 Uiso R . . . . .
H231 H 0.5122 0.2625 0.4289 0.0272 1.0000 Uiso R . . . . .
H241 H 0.5173 0.0976 0.4892 0.0305 1.0000 Uiso R . . . . .
H251 H 0.4393 0.1017 0.5799 0.0330 1.0000 Uiso R . . . . .
H261 H 0.3598 0.2754 0.6090 0.0272 1.0000 Uiso R . . . . .
H281 H 0.4204 0.6486 0.8048 0.0514 1.0000 Uiso R . . . . .
H282 H 0.3116 0.6863 0.7528 0.0489 1.0000 Uiso R . . . . .
H283 H 0.3434 0.5538 0.7665 0.0506 1.0000 Uiso R . . . . .
H291 H 0.5582 0.7599 0.7599 0.0355 1.0000 Uiso R . . . . .
H292 H 0.4676 0.8096 0.7037 0.0345 1.0000 Uiso R . . . . .
H293 H 0.5742 0.7387 0.6914 0.0361 1.0000 Uiso R . . . . .
H303 H 0.5882 0.5655 0.7802 0.0458 1.0000 Uiso R . . . . .
H302 H 0.5111 0.4675 0.7430 0.0474 1.0000 Uiso R . . . . .
H301 H 0.5983 0.5360 0.7103 0.0478 1.0000 Uiso R . . . . .
H341 H -0.3047 0.9285 0.6478 0.0433 1.0000 Uiso R . . . . .
H342 H -0.2144 0.8277 0.6620 0.0423 1.0000 Uiso R . . . . .
H343 H -0.2810 0.8513 0.5930 0.0437 1.0000 Uiso R . . . . .
H351 H -0.2709 1.1033 0.5947 0.0529 1.0000 Uiso R . . . . .
H352 H -0.1586 1.1221 0.5688 0.0545 1.0000 Uiso R . . . . .
H353 H -0.2526 1.0335 0.5369 0.0537 1.0000 Uiso R . . . . .
H363 H -0.1584 1.0711 0.6977 0.0431 1.0000 Uiso R . . . . .
H362 H -0.0392 1.0799 0.6779 0.0418 1.0000 Uiso R . . . . .
H361 H -0.0670 0.9661 0.7152 0.0429 1.0000 Uiso R . . . . .
H381 H -0.1410 0.9070 0.4032 0.0287 1.0000 Uiso R . . . . .
H391 H -0.2161 0.8434 0.3025 0.0390 1.0000 Uiso R . . . . .
H401 H -0.1997 0.6464 0.2779 0.0406 1.0000 Uiso R . . . . .
H411 H -0.1010 0.5224 0.3539 0.0390 1.0000 Uiso R . . . . .
H421 H -0.0170 0.5891 0.4558 0.0281 1.0000 Uiso R . . . . .

loop_
_atom_site_aniso_label
_atom_site_aniso_U_11
_atom_site_aniso_U_22
_atom_site_aniso_U_33
_atom_site_aniso_U_23
_atom_site_aniso_U_13
_atom_site_aniso_U_12
C1 0.0172(6) 0.0150(6) 0.0193(6) 0.0001(5) 0.0067(5) 0.0016(5)
O2 0.0167(4) 0.0201(4) 0.0162(4) -0.0001(3) 0.0040(3) 0.0057(3)
C3 0.0137(6) 0.0170(6) 0.0174(6) 0.0026(5) 0.0047(5) 0.0005(5)
C4 0.0147(6) 0.0163(6) 0.0184(6) -0.0003(5) 0.0061(5) -0.0016(5)
C5 0.0152(6) 0.0153(6) 0.0214(6) 0.0017(5) 0.0074(5) -0.0013(5)
C6 0.0167(6) 0.0168(6) 0.0213(6) 0.0033(5) 0.0048(5) 0.0004(5)
C7 0.0144(6) 0.0187(6) 0.0180(6) 0.0022(5) 0.0052(5) -0.0019(5)
C8 0.0151(6) 0.0165(6) 0.0181(6) -0.0009(5) 0.0054(5) -0.0005(5)
S9 0.01474(16) 0.01947(17) 0.02036(18) -0.00553(11) 0.00135(12) 0.00232(11)
C10 0.0149(6) 0.0170(6) 0.0196(6) -0.0009(5) 0.0024(5) 0.0007(5)
C11 0.0186(6) 0.0183(6) 0.0195(6) -0.0028(5) 0.0052(5) 0.0001(5)
C12 0.0176(6) 0.0176(6) 0.0222(6) -0.0001(5) 0.0066(5) -0.0001(5)
C13 0.0156(6) 0.0187(6) 0.0215(6) 0.0015(5) 0.0029(5) 0.0009(5)
C14 0.0179(6) 0.0172(6) 0.0194(6) 0.0014(5) 0.0048(5) -0.0008(5)
C15 0.0161(6) 0.0184(6) 0.0197(6) -0.0017(5) 0.0039(5) 0.0052(5)
C16 0.0217(6) 0.0214(7) 0.0271(7) -0.0035(5) 0.0041(5) 0.0011(5)
C17 0.0278(7) 0.0312(8) 0.0322(8) -0.0126(6) -0.0009(6) 0.0044(6)
C18 0.0361(8) 0.0451(9) 0.0205(7) -0.0071(6) 0.0001(6) 0.0151(7)
C19 0.0406(9) 0.0377(8) 0.0222(7) 0.0051(6) 0.0099(6) 0.0108(7)
C20 0.0272(7) 0.0229(7) 0.0224(7) 0.0014(5) 0.0073(5) 0.0043(5)
C21 0.0139(6) 0.0169(6) 0.0213(6) -0.0013(5) 0.0019(5) -0.0002(5)
C22 0.0163(6) 0.0187(6) 0.0234(6) 0.0002(5) 0.0051(5) -0.0014(5)
C23 0.0166(6) 0.0244(7) 0.0277(7) -0.0053(5) 0.0066(5) -0.0016(5)
C24 0.0214(7) 0.0192(6) 0.0324(7) -0.0060(5) 0.0003(6) 0.0026(5)
C25 0.0289(7) 0.0183(7) 0.0271(7) 0.0027(5) -0.0002(6) 0.0011(5)
C26 0.0246(7) 0.0202(6) 0.0217(6) 0.0014(5) 0.0049(5) 0.0001(5)
C27 0.0205(6) 0.0215(7) 0.0179(6) 0.0007(5) 0.0010(5) -0.0003(5)
C28 0.0354(8) 0.0500(10) 0.0180(7) 0.0011(6) 0.0074(6) -0.0064(7)
C29 0.0206(6) 0.0227(7) 0.0262(7) -0.0029(5) -0.0024(5) -0.0004(5)
C30 0.0333(8) 0.0246(7) 0.0287(7) 0.0007(6) -0.0086(6) 0.0026(6)
O31 0.0231(5) 0.0403(6) 0.0225(5) -0.0128(4) -0.0009(4) 0.0097(4)
O32 0.0201(5) 0.0183(5) 0.0399(6) -0.0016(4) 0.0056(4) -0.0015(4)
C33 0.0171(6) 0.0212(6) 0.0251(7) -0.0023(5) 0.0073(5) 0.0019(5)
C34 0.0223(7) 0.0315(8) 0.0339(8) -0.0076(6) 0.0130(6) -0.0044(6)
C35 0.0410(9) 0.0348(8) 0.0372(8) 0.0075(7) 0.0168(7) 0.0206(7)
C36 0.0200(7) 0.0344(8) 0.0349(8) -0.0146(6) 0.0109(6) -0.0009(6)
C37 0.0138(6) 0.0268(7) 0.0187(6) -0.0006(5) 0.0048(5) -0.0019(5)
C38 0.0184(6) 0.0324(8) 0.0239(7) 0.0051(6) 0.0043(5) -0.0021(5)
C39 0.0210(7) 0.0568(10) 0.0198(7) 0.0088(7) 0.0022(5) -0.0023(7)
C40 0.0221(7) 0.0643(11) 0.0197(7) -0.0114(7) 0.0034(6) -0.0021(7)
C41 0.0238(7) 0.0440(9) 0.0314(8) -0.0164(7) 0.0061(6) -0.0005(6)
C42 0.0197(6) 0.0301(7) 0.0242(7) -0.0057(6) 0.0046(5) 0.0015(5)

loop_
_atom_type_symbol
_atom_type_scat_dispersion_real
_atom_type_scat_dispersion_imag
_atom_type_scat_Cromer_Mann_a1
_atom_type_scat_Cromer_Mann_b1
_atom_type_scat_Cromer_Mann_a2
_atom_type_scat_Cromer_Mann_b2
_atom_type_scat_Cromer_Mann_a3
_atom_type_scat_Cromer_Mann_b3
_atom_type_scat_Cromer_Mann_a4
_atom_type_scat_Cromer_Mann_b4
_atom_type_scat_Cromer_Mann_c
_atom_type_scat_source
C 0.0181 0.0091 2.3100 20.8439 1.0200 10.2075 1.5886 0.5687 0.8650 51.6512 0.2156 'International Tables Vol C 4.2.6.8 and 6.1.1.4'
H 0.0000 0.0000 0.4930 10.5109 0.3229 26.1257 0.1402 3.1424 0.0408 57.7998 0.0030 'International Tables Vol C 4.2.6.8 and 6.1.1.4'
O 0.0492 0.0322 3.0485 13.2771 2.2868 5.7011 1.5463 0.3239 0.8670 32.9089 0.2508 'International Tables Vol C 4.2.6.8 and 6.1.1.4'
S 0.3331 0.5567 6.9053 1.4679 5.2034 22.2151 1.4379 0.2536 1.5863 56.1720 0.8669 'International Tables Vol C 4.2.6.8 and 6.1.1.4'

loop_
_geom_angle_atom_site_label_1
_geom_angle_site_symmetry_1
_geom_angle_atom_site_label_2
_geom_angle_site_symmetry_2
_geom_angle_atom_site_label_3
_geom_angle_site_symmetry_3
_geom_angle
_geom_angle_publ_flag
O2 . C1 . C10 . 120.99(11) yes
O2 . C1 . C14 . 119.34(11) yes
C10 . C1 . C14 . 119.65(11) yes
C1 . O2 . C3 . 120.72(9) yes
O2 . C3 . C4 . 113.02(10) yes
O2 . C3 . C8 . 124.21(11) yes
C4 . C3 . C8 . 122.75(11) yes
C3 . C4 . C5 . 116.96(11) yes
C3 . C4 . C15 . 120.78(11) yes
C5 . C4 . C15 . 122.23(11) yes
C4 . C5 . C6 . 119.54(11) yes
C4 . C5 . C21 . 124.00(11) yes
C6 . C5 . C21 . 116.40(11) yes
C5 . C6 . C7 . 124.82(12) yes
C5 . C6 . H61 . 116.9 no
C7 . C6 . H61 . 118.2 no
C6 . C7 . C8 . 115.64(11) yes
C6 . C7 . C27 . 118.28(11) yes
C8 . C7 . C27 . 126.04(11) yes
C7 . C8 . C3 . 119.80(11) yes
C7 . C8 . S9 . 126.64(10) yes
C3 . C8 . S9 . 112.90(9) yes
C8 . S9 . C10 . 100.47(6) yes
C8 . S9 . O31 . 114.74(6) yes
C10 . S9 . O31 . 107.27(6) yes
C8 . S9 . O32 . 106.82(6) yes
C10 . S9 . O32 . 108.67(6) yes
O31 . S9 . O32 . 117.42(6) yes
S9 . C10 . C1 . 117.85(9) yes
S9 . C10 . C11 . 119.25(10) yes
C1 . C10 . C11 . 122.54(12) yes
C10 . C11 . C12 . 119.40(12) yes
C10 . C11 . H111 . 117.6 no
C12 . C11 . H111 . 123.0 no
C11 . C12 . C13 . 117.28(11) yes
C11 . C12 . C33 . 122.16(11) yes
C13 . C12 . C33 . 120.53(11) yes
C12 . C13 . C14 . 124.28(12) yes
C12 . C13 . H131 . 120.1 no
C14 . C13 . H131 . 115.6 no
C1 . C14 . C13 . 116.70(11) yes
C1 . C14 . C37 . 123.96(11) yes
C13 . C14 . C37 . 119.34(11) yes
C4 . C15 . C16 . 121.46(12) yes
C4 . C15 . C20 . 119.43(12) yes
C16 . C15 . C20 . 118.97(12) yes
C15 . C16 . C17 . 120.40(13) yes
C15 . C16 . H161 . 120.3 no
C17 . C16 . H161 . 119.2 no
C16 . C17 . C18 . 120.38(14) yes
C16 . C17 . H171 . 118.0 no
C18 . C17 . H171 . 121.6 no
C17 . C18 . C19 . 119.77(13) yes
C17 . C18 . H181 . 120.9 no
C19 . C18 . H181 . 119.3 no
C18 . C19 . C20 . 120.24(14) yes
C18 . C19 . H191 . 120.3 no
C20 . C19 . H191 . 119.5 no
C15 . C20 . C19 . 120.23(13) yes
C15 . C20 . H201 . 118.5 no
C19 . C20 . H201 . 121.3 no
C5 . C21 . C22 . 122.04(11) yes
C5 . C21 . C26 . 119.21(11) yes
C22 . C21 . C26 . 118.56(12) yes
C21 . C22 . C23 . 120.29(12) yes
C21 . C22 . H221 . 119.1 no
C23 . C22 . H221 . 120.5 no
C22 . C23 . C24 . 120.59(12) yes
C22 . C23 . H231 . 119.5 no
C24 . C23 . H231 . 119.9 no
C23 . C24 . C25 . 119.79(12) yes
C23 . C24 . H241 . 118.4 no
C25 . C24 . H241 . 121.8 no
C24 . C25 . C26 . 119.69(13) yes
C24 . C25 . H251 . 119.5 no
C26 . C25 . H251 . 120.8 no
C21 . C26 . C25 . 121.02(12) yes
C21 . C26 . H261 . 116.6 no
C25 . C26 . H261 . 122.3 no
C7 . C27 . C28 . 109.84(11) yes
C7 . C27 . C29 . 110.69(10) yes
C28 . C27 . C29 . 112.79(12) yes
C7 . C27 . C30 . 111.87(11) yes
C28 . C27 . C30 . 106.51(12) yes
C29 . C27 . C30 . 105.01(11) yes
C27 . C28 . H281 . 108.6 no
C27 . C28 . H282 . 110.7 no
H281 . C28 . H282 . 110.2 no
C27 . C28 . H283 . 109.6 no
H281 . C28 . H283 . 108.3 no
H282 . C28 . H283 . 109.4 no
C27 . C29 . H291 . 108.2 no
C27 . C29 . H292 . 112.9 no
H291 . C29 . H292 . 108.4 no
C27 . C29 . H293 . 109.8 no
H291 . C29 . H293 . 108.3 no
H292 . C29 . H293 . 109.0 no
C27 . C30 . H303 . 107.2 no
C27 . C30 . H302 . 111.3 no
H303 . C30 . H302 . 107.7 no
C27 . C30 . H301 . 112.7 no
H303 . C30 . H301 . 108.9 no
H302 . C30 . H301 . 108.8 no
C12 . C33 . C34 . 107.98(11) yes
C12 . C33 . C35 . 110.25(11) yes
C34 . C33 . C35 . 109.81(12) yes
C12 . C33 . C36 . 111.86(10) yes
C34 . C33 . C36 . 108.79(11) yes
C35 . C33 . C36 . 108.13(12) yes
C33 . C34 . H341 . 107.9 no
C33 . C34 . H342 . 113.3 no
H341 . C34 . H342 . 107.4 no
C33 . C34 . H343 . 109.6 no
H341 . C34 . H343 . 109.2 no
H342 . C34 . H343 . 109.2 no
C33 . C35 . H351 . 108.5 no
C33 . C35 . H352 . 111.3 no
H351 . C35 . H352 . 108.8 no
C33 . C35 . H353 . 110.4 no
H351 . C35 . H353 . 108.2 no
H352 . C35 . H353 . 109.5 no
C33 . C36 . H363 . 108.5 no
C33 . C36 . H362 . 110.4 no
H363 . C36 . H362 . 108.4 no
C33 . C36 . H361 . 109.8 no
H363 . C36 . H361 . 110.2 no
H362 . C36 . H361 . 109.5 no
C14 . C37 . C38 . 118.93(12) yes
C14 . C37 . C42 . 122.22(12) yes
C38 . C37 . C42 . 118.77(12) yes
C37 . C38 . C39 . 120.48(14) yes
C37 . C38 . H381 . 119.6 no
C39 . C38 . H381 . 119.9 no
C38 . C39 . C40 . 120.17(14) yes
C38 . C39 . H391 . 116.9 no
C40 . C39 . H391 . 122.9 no
C39 . C40 . C41 . 119.85(14) yes
C39 . C40 . H401 . 121.2 no
C41 . C40 . H401 . 118.9 no
C40 . C41 . C42 . 120.23(15) yes
C40 . C41 . H411 . 120.4 no
C42 . C41 . H411 . 119.4 no
C37 . C42 . C41 . 120.47(14) yes
C37 . C42 . H421 . 118.3 no
C41 . C42 . H421 . 121.2 no

loop_
_geom_bond_atom_site_label_1
_geom_bond_site_symmetry_1
_geom_bond_atom_site_label_2
_geom_bond_site_symmetry_2
_geom_bond_distance
_geom_bond_publ_flag
C1 . O2 . 1.3771(14) yes
C1 . C10 . 1.3787(18) yes
C1 . C14 . 1.4035(18) yes
O2 . C3 . 1.3887(15) yes
C3 . C4 . 1.4068(17) yes
C3 . C8 . 1.4072(17) yes
C4 . C5 . 1.3981(18) yes
C4 . C15 . 1.4899(17) yes
C5 . C6 . 1.3954(18) yes
C5 . C21 . 1.4955(17) yes
C6 . C7 . 1.3875(18) yes
C6 . H61 . 0.945 no
C7 . C8 . 1.4254(18) yes
C7 . C27 . 1.5465(17) yes
C8 . S9 . 1.7791(12) yes
S9 . C10 . 1.7433(13) yes
S9 . O31 . 1.4335(10) yes
S9 . O32 . 1.4398(10) yes
C10 . C11 . 1.3971(17) yes
C11 . C12 . 1.3868(18) yes
C11 . H111 . 0.961 no
C12 . C13 . 1.4016(18) yes
C12 . C33 . 1.5337(17) yes
C13 . C14 . 1.3988(18) yes
C13 . H131 . 0.966 no
C14 . C37 . 1.4878(18) yes
C15 . C16 . 1.3918(19) yes
C15 . C20 . 1.4002(19) yes
C16 . C17 . 1.388(2) yes
C16 . H161 . 0.959 no
C17 . C18 . 1.382(2) yes
C17 . H171 . 0.958 no
C18 . C19 . 1.387(2) yes
C18 . H181 . 0.981 no
C19 . C20 . 1.387(2) yes
C19 . H191 . 0.984 no
C20 . H201 . 0.991 no
C21 . C22 . 1.3988(18) yes
C21 . C26 . 1.3956(18) yes
C22 . C23 . 1.3858(19) yes
C22 . H221 . 0.952 no
C23 . C24 . 1.386(2) yes
C23 . H231 . 0.975 no
C24 . C25 . 1.388(2) yes
C24 . H241 . 0.984 no
C25 . C26 . 1.3900(19) yes
C25 . H251 . 0.962 no
C26 . H261 . 0.969 no
C27 . C28 . 1.5398(19) yes
C27 . C29 . 1.5389(18) yes
C27 . C30 . 1.5315(19) yes
C28 . H281 . 0.946 no
C28 . H282 . 0.994 no
C28 . H283 . 0.986 no
C29 . H291 . 0.954 no
C29 . H292 . 0.973 no
C29 . H293 . 0.991 no
C30 . H303 . 0.976 no
C30 . H302 . 0.986 no
C30 . H301 . 0.993 no
C33 . C34 . 1.5312(18) yes
C33 . C35 . 1.531(2) yes
C33 . C36 . 1.5315(19) yes
C34 . H341 . 0.993 no
C34 . H342 . 0.978 no
C34 . H343 . 0.949 no
C35 . H351 . 0.977 no
C35 . H352 . 0.977 no
C35 . H353 . 0.956 no
C36 . H363 . 0.973 no
C36 . H362 . 0.985 no
C36 . H361 . 1.025 no
C37 . C38 . 1.3967(19) yes
C37 . C42 . 1.397(2) yes
C38 . C39 . 1.392(2) yes
C38 . H381 . 0.972 no
C39 . C40 . 1.383(3) yes
C39 . H391 . 0.967 no
C40 . C41 . 1.388(2) yes
C40 . H401 . 0.944 no
C41 . C42 . 1.388(2) yes
C41 . H411 . 0.958 no
C42 . H421 . 0.989 no

loop_
_geom_hbond_atom_site_label_D
_geom_hbond_site_symmetry_D
_geom_hbond_atom_site_label_H
_geom_hbond_site_symmetry_H
_geom_hbond_atom_site_label_A
_geom_hbond_site_symmetry_A
_geom_hbond_angle_DHA
_geom_hbond_distance_DH
_geom_hbond_distance_HA
_geom_hbond_distance_DA
_geom_hbond_publ_flag
C28 . H282 . O31 . 140 0.99 2.16 2.984(2) yes
C29 . H292 . O31 . 132 0.97 2.37 3.102(2) yes
